data_4513812
loop_
_publ_author_name
'Espinosa-Jalapa, Noel \'Angel'
'Ke, Diandian'
'Nebra, Noel'
'Le Goanvic, Lucas'
'Mallet-Ladeira, Sonia'
'Monot, Julien'
'Martin-Vaca, Blanca'
'Bourissou, Didier'

_publ_section_title
;
 Correction to Enhanced Catalytic Performance of Indenediide Palladium
 Pincer Complexes for Cycloisomerization: Efficient Synthesis of
 Alkylidene Lactams
;
_journal_issue 3
_journal_name_full 'ACS Catalysis'
_journal_page_first 1565
_journal_paper_doi 10.1021/acscatal.6b00198
_journal_volume 6
_journal_year 2016
_chemical_formula_moiety 'C22 H17 N O3 S '
_chemical_formula_sum 'C22 H17 N O3 S'
_chemical_formula_weight 375.42
_space_group_crystal_system triclinic
_space_group_IT_number 2
_space_group_name_Hall '-P 1'
_space_group_name_H-M_alt 'P -1'
_symmetry_space_group_name_Hall '-P 1'
_symmetry_space_group_name_H-M 'P -1'
_atom_sites_solution_hydrogens geom
_audit_creation_method SHELXL-2014/7
_cell_angle_alpha 114.2044(11)
_cell_angle_beta 92.3803(13)
_cell_angle_gamma 95.0132(12)
_cell_formula_units_Z 2
_cell_length_a 8.5582(3)
_cell_length_b 10.1474(4)
_cell_length_c 11.3665(4)
_cell_measurement_reflns_used 9855
_cell_measurement_temperature 193(2)
_cell_measurement_theta_max 28.31
_cell_measurement_theta_min 2.97
_cell_volume 893.63(6)
_computing_cell_refinement 'Bruker SAINT'
_computing_data_collection 'Bruker APEX2'
_computing_data_reduction 'Bruker SAINT'
_computing_molecular_graphics 'Bruker SHELXTL'
_computing_publication_material 'Bruker SHELXTL'
_computing_structure_refinement 'SHELXL-2014/7 (Sheldrick, 2014)'
_computing_structure_solution 'SHELXS-97 (Sheldrick 2008)'
_diffrn_ambient_temperature 193(2)
_diffrn_detector_area_resol_mean 10.4167
_diffrn_measured_fraction_theta_full 0.998
_diffrn_measured_fraction_theta_max 0.998
_diffrn_measurement_device_type 'Bruker D8-Venture CMOS detector'
_diffrn_measurement_method 'phi and omega scans'
_diffrn_radiation_type MoK\a
_diffrn_radiation_wavelength 0.71073
_diffrn_reflns_av_R_equivalents 0.0280
_diffrn_reflns_av_unetI/netI 0.0176
_diffrn_reflns_Laue_measured_fraction_full 0.998
_diffrn_reflns_Laue_measured_fraction_max 0.998
_diffrn_reflns_limit_h_max 11
_diffrn_reflns_limit_h_min -11
_diffrn_reflns_limit_k_max 13
_diffrn_reflns_limit_k_min -12
_diffrn_reflns_limit_l_max 15
_diffrn_reflns_limit_l_min -15
_diffrn_reflns_number 23631
_diffrn_reflns_point_group_measured_fraction_full 0.998
_diffrn_reflns_point_group_measured_fraction_max 0.998
_diffrn_reflns_theta_full 25.242
_diffrn_reflns_theta_max 28.306
_diffrn_reflns_theta_min 2.972
_diffrn_source 'fine-focus sealed tube'
_exptl_absorpt_coefficient_mu 0.204
_exptl_absorpt_correction_T_max 0.7457
_exptl_absorpt_correction_T_min 0.7239
_exptl_absorpt_correction_type multi-scan
_exptl_absorpt_process_details 'SADABS (Bruker-AXS)'
_exptl_crystal_colour colourless
_exptl_crystal_density_diffrn 1.395
_exptl_crystal_density_meas ?
_exptl_crystal_description block
_exptl_crystal_F_000 392
_exptl_crystal_size_max 0.450
_exptl_crystal_size_mid 0.350
_exptl_crystal_size_min 0.300
_refine_diff_density_max 0.295
_refine_diff_density_min -0.382
_refine_diff_density_rms 0.049
_refine_ls_extinction_method none
_refine_ls_goodness_of_fit_ref 1.049
_refine_ls_hydrogen_treatment constr
_refine_ls_matrix_type full
_refine_ls_number_parameters 245
_refine_ls_number_reflns 4443
_refine_ls_number_restraints 0
_refine_ls_restrained_S_all 1.049
_refine_ls_R_factor_all 0.0407
_refine_ls_R_factor_gt 0.0346
_refine_ls_shift/su_max 0.001
_refine_ls_shift/su_mean 0.000
_refine_ls_structure_factor_coef Fsqd
_refine_ls_weighting_details 'w=1/[\s^2^(Fo^2^)+(0.0545P)^2^+0.3400P] where P=(Fo^2^+2Fc^2^)/3'
_refine_ls_weighting_scheme calc
_refine_ls_wR_factor_gt 0.0968
_refine_ls_wR_factor_ref 0.1010
_reflns_Friedel_coverage 0.000
_reflns_number_gt 3964
_reflns_number_total 4443
_reflns_threshold_expression 'I > 2\s(I)'
_cod_data_source_file cs6b00198_si_001.cif
_cod_data_source_block 2i-O-endo
_cod_depositor_comments
;
The following automatic conversions were performed:

'_exptl_crystal_density_meas' value 'not measured' was changed to '?'
- the value is perceived as not measured.

Automatic conversion script
Id: cif_fix_values 4268 2015-11-12 08:31:59Z antanas 

 Adding full bibliography for 4513808--4513814.cif.
;
_cod_database_code 4513812
_shelx_shelxl_version_number 2014/7
_shelx_space_group_comment
; 
The symmetry employed for this shelxl refinement is uniquely defined 
by the following loop, which should always be used as a source of 
symmetry information in preference to the above space-group names. 
They are only intended as comments. 
;
_shelx_estimated_absorpt_t_min 0.914
_shelx_estimated_absorpt_t_max 0.941

loop_
_space_group_symop_operation_xyz
'x, y, z'
'-x, -y, -z'

loop_
_atom_site_label
_atom_site_type_symbol
_atom_site_fract_x
_atom_site_fract_y
_atom_site_fract_z
_atom_site_U_iso_or_equiv
_atom_site_adp_type
_atom_site_occupancy
_atom_site_site_symmetry_order
_atom_site_calc_flag
_atom_site_refinement_flags_posn
_atom_site_refinement_flags_adp
S1 S 0.27653(3) 0.78983(3) 0.32603(3) 0.02257(9) Uani 1 1 d . .
O1 O 0.52325(10) 0.68261(9) 0.17032(8) 0.02282(18) Uani 1 1 d . .
O2 O 0.16202(11) 0.68786(11) 0.22723(9) 0.0306(2) Uani 1 1 d . .
O3 O 0.34257(11) 0.91494(11) 0.30726(10) 0.0310(2) Uani 1 1 d . .
N1 N 0.41625(12) 0.70454(12) 0.35769(11) 0.0252(2) Uani 1 1 d . .
C1 C 0.52399(13) 0.65897(12) 0.27909(11) 0.0213(2) Uani 1 1 d . .
C2 C 0.64623(13) 0.57870(12) 0.30212(12) 0.0216(2) Uani 1 1 d . .
C3 C 0.65216(16) 0.55161(15) 0.41347(13) 0.0283(3) Uani 1 1 d . .
H3 H 0.5807 0.5906 0.4774 0.034 Uiso 1 1 calc R U
C4 C 0.76310(17) 0.46758(16) 0.42958(15) 0.0338(3) Uani 1 1 d . .
H4 H 0.7673 0.4480 0.5044 0.041 Uiso 1 1 calc R U
C5 C 0.86862(16) 0.41168(15) 0.33587(16) 0.0348(3) Uani 1 1 d . .
H5 H 0.9438 0.3534 0.3471 0.042 Uiso 1 1 calc R U
C6 C 0.86529(16) 0.43999(15) 0.22700(15) 0.0315(3) Uani 1 1 d . .
H6 H 0.9388 0.4022 0.1646 0.038 Uiso 1 1 calc R U
C7 C 0.75328(14) 0.52477(13) 0.20801(12) 0.0238(2) Uani 1 1 d . .
C8 C 0.74541(15) 0.55774(14) 0.09626(13) 0.0264(2) Uani 1 1 d . .
H8 H 0.8192 0.5239 0.0333 0.032 Uiso 1 1 calc R U
C9 C 0.63423(14) 0.63611(13) 0.08066(11) 0.0216(2) Uani 1 1 d . .
C10 C 0.61085(14) 0.68665(12) -0.02218(11) 0.0229(2) Uani 1 1 d . .
C11 C 0.49345(17) 0.77529(14) -0.01898(13) 0.0291(3) Uani 1 1 d . .
H11 H 0.4261 0.8019 0.0495 0.035 Uiso 1 1 calc R U
C12 C 0.4750(2) 0.82461(16) -0.11583(14) 0.0363(3) Uani 1 1 d . .
H12 H 0.3940 0.8837 -0.1136 0.044 Uiso 1 1 calc R U
C13 C 0.5734(2) 0.78833(17) -0.21520(15) 0.0404(3) Uani 1 1 d . .
H13 H 0.5615 0.8236 -0.2802 0.049 Uiso 1 1 calc R U
C14 C 0.6895(2) 0.70011(18) -0.21909(15) 0.0400(3) Uani 1 1 d . .
H14 H 0.7570 0.6749 -0.2874 0.048 Uiso 1 1 calc R U
C15 C 0.70835(17) 0.64804(15) -0.12444(13) 0.0312(3) Uani 1 1 d . .
H15 H 0.7873 0.5863 -0.1290 0.037 Uiso 1 1 calc R U
C16 C 0.19255(14) 0.85256(13) 0.47561(12) 0.0216(2) Uani 1 1 d . .
C17 C 0.28871(15) 0.93927(14) 0.58740(13) 0.0283(3) Uani 1 1 d . .
H17 H 0.3983 0.9600 0.5835 0.034 Uiso 1 1 calc R U
C18 C 0.22204(16) 0.99492(14) 0.70455(13) 0.0294(3) Uani 1 1 d . .
H18 H 0.2874 1.0532 0.7813 0.035 Uiso 1 1 calc R U
C19 C 0.06068(16) 0.96725(14) 0.71231(12) 0.0267(3) Uani 1 1 d . .
C20 C -0.03307(14) 0.88092(13) 0.59880(12) 0.0249(2) Uani 1 1 d . .
H20 H -0.1430 0.8617 0.6023 0.030 Uiso 1 1 calc R U
C21 C 0.03191(14) 0.82210(13) 0.47990(12) 0.0223(2) Uani 1 1 d . .
H21 H -0.0327 0.7622 0.4032 0.027 Uiso 1 1 calc R U
C22 C -0.0084(2) 1.02954(19) 0.84141(14) 0.0414(3) Uani 1 1 d . .
H22A H -0.0174 1.1330 0.8666 0.062 Uiso 1 1 calc R U
H22B H 0.0603 1.0182 0.9070 0.062 Uiso 1 1 calc R U
H22C H -0.1130 0.9779 0.8345 0.062 Uiso 1 1 calc R U

loop_
_atom_site_aniso_label
_atom_site_aniso_U_11
_atom_site_aniso_U_22
_atom_site_aniso_U_33
_atom_site_aniso_U_23
_atom_site_aniso_U_13
_atom_site_aniso_U_12
S1 0.02042(15) 0.02618(16) 0.02488(16) 0.01340(12) 0.00497(11) 0.00638(10)
O1 0.0216(4) 0.0280(4) 0.0232(4) 0.0138(3) 0.0047(3) 0.0075(3)
O2 0.0277(5) 0.0359(5) 0.0254(5) 0.0095(4) 0.0025(4) 0.0058(4)
O3 0.0280(5) 0.0339(5) 0.0415(5) 0.0246(4) 0.0093(4) 0.0083(4)
N1 0.0242(5) 0.0296(5) 0.0281(5) 0.0166(4) 0.0067(4) 0.0092(4)
C1 0.0215(5) 0.0212(5) 0.0230(5) 0.0112(4) 0.0017(4) 0.0020(4)
C2 0.0194(5) 0.0217(5) 0.0253(6) 0.0115(4) 0.0002(4) 0.0021(4)
C3 0.0285(6) 0.0318(6) 0.0297(6) 0.0179(5) 0.0018(5) 0.0039(5)
C4 0.0354(7) 0.0359(7) 0.0378(7) 0.0237(6) -0.0042(6) 0.0037(6)
C5 0.0299(7) 0.0319(7) 0.0487(8) 0.0225(6) -0.0037(6) 0.0086(5)
C6 0.0260(6) 0.0306(6) 0.0418(8) 0.0173(6) 0.0046(5) 0.0102(5)
C7 0.0211(5) 0.0225(5) 0.0289(6) 0.0117(5) 0.0014(4) 0.0035(4)
C8 0.0260(6) 0.0279(6) 0.0277(6) 0.0127(5) 0.0078(5) 0.0072(5)
C9 0.0222(5) 0.0206(5) 0.0212(5) 0.0080(4) 0.0036(4) 0.0012(4)
C10 0.0269(6) 0.0198(5) 0.0212(5) 0.0085(4) 0.0000(4) -0.0015(4)
C11 0.0376(7) 0.0256(6) 0.0253(6) 0.0113(5) 0.0028(5) 0.0066(5)
C12 0.0506(9) 0.0291(7) 0.0325(7) 0.0160(6) -0.0017(6) 0.0072(6)
C13 0.0598(10) 0.0370(8) 0.0294(7) 0.0208(6) -0.0010(6) -0.0032(7)
C14 0.0483(9) 0.0451(8) 0.0296(7) 0.0189(6) 0.0098(6) 0.0002(7)
C15 0.0326(7) 0.0339(7) 0.0275(6) 0.0131(5) 0.0063(5) 0.0024(5)
C16 0.0214(5) 0.0212(5) 0.0236(5) 0.0102(4) 0.0035(4) 0.0042(4)
C17 0.0222(5) 0.0296(6) 0.0311(6) 0.0113(5) -0.0002(5) 0.0003(5)
C18 0.0332(6) 0.0263(6) 0.0253(6) 0.0085(5) -0.0042(5) 0.0008(5)
C19 0.0352(6) 0.0248(6) 0.0238(6) 0.0124(5) 0.0055(5) 0.0091(5)
C20 0.0237(5) 0.0264(6) 0.0282(6) 0.0139(5) 0.0060(5) 0.0061(4)
C21 0.0203(5) 0.0226(5) 0.0244(6) 0.0102(4) 0.0008(4) 0.0026(4)
C22 0.0495(9) 0.0506(9) 0.0253(7) 0.0149(6) 0.0097(6) 0.0129(7)

loop_
_atom_type_symbol
_atom_type_description
_atom_type_scat_dispersion_real
_atom_type_scat_dispersion_imag
_atom_type_scat_source
C C 0.0033 0.0016 'International Tables Vol C Tables 4.2.6.8 and 6.1.1.4'
H H 0.0000 0.0000 'International Tables Vol C Tables 4.2.6.8 and 6.1.1.4'
N N 0.0061 0.0033 'International Tables Vol C Tables 4.2.6.8 and 6.1.1.4'
O O 0.0106 0.0060 'International Tables Vol C Tables 4.2.6.8 and 6.1.1.4'
S S 0.1246 0.1234 'International Tables Vol C Tables 4.2.6.8 and 6.1.1.4'

loop_
_geom_angle_atom_site_label_1
_geom_angle_atom_site_label_2
_geom_angle_atom_site_label_3
_geom_angle
O2 S1 O3 117.42(6)
O2 S1 N1 110.31(6)
O3 S1 N1 110.98(6)
O2 S1 C16 108.96(6)
O3 S1 C16 108.05(6)
N1 S1 C16 99.59(5)
C1 O1 C9 123.28(9)
C1 N1 S1 120.58(9)
N1 C1 O1 119.85(10)
N1 C1 C2 121.92(11)
O1 C1 C2 118.22(10)
C3 C2 C7 121.06(11)
C3 C2 C1 120.39(11)
C7 C2 C1 118.50(11)
C4 C3 C2 119.46(12)
C4 C3 H3 120.3
C2 C3 H3 120.3
C3 C4 C5 120.00(13)
C3 C4 H4 120.0
C5 C4 H4 120.0
C6 C5 C4 120.88(12)
C6 C5 H5 119.6
C4 C5 H5 119.6
C5 C6 C7 120.27(13)
C5 C6 H6 119.9
C7 C6 H6 119.9
C2 C7 C6 118.32(12)
C2 C7 C8 119.33(11)
C6 C7 C8 122.35(12)
C9 C8 C7 120.29(11)
C9 C8 H8 119.9
C7 C8 H8 119.9
C8 C9 O1 120.23(11)
C8 C9 C10 128.66(11)
O1 C9 C10 111.09(10)
C11 C10 C15 118.95(11)
C11 C10 C9 120.92(11)
C15 C10 C9 120.13(11)
C12 C11 C10 120.16(13)
C12 C11 H11 119.9
C10 C11 H11 119.9
C13 C12 C11 120.62(14)
C13 C12 H12 119.7
C11 C12 H12 119.7
C12 C13 C14 119.43(13)
C12 C13 H13 120.3
C14 C13 H13 120.3
C13 C14 C15 120.84(14)
C13 C14 H14 119.6
C15 C14 H14 119.6
C14 C15 C10 119.98(13)
C14 C15 H15 120.0
C10 C15 H15 120.0
C21 C16 C17 121.11(11)
C21 C16 S1 120.21(9)
C17 C16 S1 118.58(9)
C18 C17 C16 118.93(12)
C18 C17 H17 120.5
C16 C17 H17 120.5
C17 C18 C19 121.49(12)
C17 C18 H18 119.3
C19 C18 H18 119.3
C20 C19 C18 118.41(12)
C20 C19 C22 121.38(13)
C18 C19 C22 120.22(13)
C19 C20 C21 121.09(11)
C19 C20 H20 119.5
C21 C20 H20 119.5
C16 C21 C20 118.97(11)
C16 C21 H21 120.5
C20 C21 H21 120.5
C19 C22 H22A 109.5
C19 C22 H22B 109.5
H22A C22 H22B 109.5
C19 C22 H22C 109.5
H22A C22 H22C 109.5
H22B C22 H22C 109.5

loop_
_geom_bond_atom_site_label_1
_geom_bond_atom_site_label_2
_geom_bond_distance
S1 O2 1.4390(10)
S1 O3 1.4433(9)
S1 N1 1.6458(10)
S1 C16 1.7625(12)
O1 C1 1.3524(14)
O1 C9 1.3885(14)
N1 C1 1.2909(16)
C1 C2 1.4586(15)
C2 C3 1.4008(16)
C2 C7 1.4044(17)
C3 C4 1.3846(18)
C3 H3 0.9500
C4 C5 1.395(2)
C4 H4 0.9500
C5 C6 1.380(2)
C5 H5 0.9500
C6 C7 1.4088(16)
C6 H6 0.9500
C7 C8 1.4407(17)
C8 C9 1.3428(17)
C8 H8 0.9500
C9 C10 1.4695(16)
C10 C11 1.3979(17)
C10 C15 1.4018(17)
C11 C12 1.3923(18)
C11 H11 0.9500
C12 C13 1.383(2)
C12 H12 0.9500
C13 C14 1.384(2)
C13 H13 0.9500
C14 C15 1.389(2)
C14 H14 0.9500
C15 H15 0.9500
C16 C21 1.3899(16)
C16 C17 1.3914(17)
C17 C18 1.3859(19)
C17 H17 0.9500
C18 C19 1.3986(19)
C18 H18 0.9500
C19 C20 1.3929(18)
C19 C22 1.5097(18)
C20 C21 1.3968(17)
C20 H20 0.9500
C21 H21 0.9500
C22 H22A 0.9800
C22 H22B 0.9800
C22 H22C 0.9800
